data_4021654
loop_
_publ_author_name
'Pelayo Camps'
'Luis R. Domingo'
'Xavier Formosa'
'Carles Galdeano'
'Diana Gonz\'alez'
'Diego Mu\~noz-Torrero'
'S\'ilvia Segal\'es'
'Merc\`e Font-Bardia'
'Xavier Solans'

_publ_section_title
;
 Highly Diastereoselective One-Pot Synthesis of
 Spiro{cyclopenta[a]indene-2,2'-indene}diones from 1-Indanones
 and Aromatic Aldehydes
;
_journal_name_full 'Journal of Organic Chemistry'
_journal_page_first 3464
_journal_page_last 3471
_journal_paper_doi 10.1021/jo0600095
_journal_volume 71
_journal_year 2006
_chemical_formula_moiety 'C34 H30 N2 O6, H2 O'
_chemical_formula_sum 'C34 H32 N2 O7'
_chemical_formula_weight 580.62
_chemical_melting_point 263.5(5)
_chemical_name_systematic
;         
(1SR,2RS,3RS,3aSR,8aSR)-5,6,5,6-tetramethoxy-1,3-di(4-pyridyl)-
3a,8a-dihydrospiro{cyclopenta[a]indene-2,2(1H,3H)-indene}-1,8(3H)-dione
;
_space_group_IT_number 2
_symmetry_cell_setting triclinic
_symmetry_space_group_name_Hall '-P 1'
_symmetry_space_group_name_H-M 'P -1'
_atom_sites_solution_hydrogens geom
_atom_sites_solution_primary direct
_atom_sites_solution_secondary difmap
_audit_creation_method SHELXL-97
_cell_angle_alpha 104.50(6)
_cell_angle_beta 106.22(4)
_cell_angle_gamma 100.07(9)
_cell_formula_units_Z 2
_cell_length_a 9.519(8)
_cell_length_b 11.715(14)
_cell_length_c 14.964(5)
_cell_measurement_temperature 293(2)
_cell_volume 1497(2)
_computing_structure_refinement 'SHELXL-97 (Sheldrick, 1997)'
_diffrn_ambient_temperature 293(2)
_diffrn_measured_fraction_theta_full 0.994
_diffrn_measured_fraction_theta_max 0.994
_diffrn_measurement_device_type 'ENRAF-NONIUS CAD4'
_diffrn_measurement_method '\w-2\Q scan'
_diffrn_radiation_monochromator graphite
_diffrn_radiation_source 'fine-focus sealed tube'
_diffrn_radiation_type MoK\a
_diffrn_radiation_wavelength 0.71069
_diffrn_reflns_av_R_equivalents 0.0624
_diffrn_reflns_av_sigmaI/netI 10.3849
_diffrn_reflns_limit_h_max 12
_diffrn_reflns_limit_h_min -13
_diffrn_reflns_limit_k_max 15
_diffrn_reflns_limit_k_min -16
_diffrn_reflns_limit_l_max 21
_diffrn_reflns_limit_l_min 0
_diffrn_reflns_number 8664
_diffrn_reflns_theta_full 29.97
_diffrn_reflns_theta_max 29.97
_diffrn_reflns_theta_min 2.29
_diffrn_standards_interval_time 120
_diffrn_standards_number 3
_exptl_absorpt_coefficient_mu 0.091
_exptl_absorpt_correction_type none
_exptl_crystal_colour colourless
_exptl_crystal_density_diffrn 1.289
_exptl_crystal_density_method 'not measured'
_exptl_crystal_description prism
_exptl_crystal_F_000 612
_exptl_crystal_size_max 0.2
_exptl_crystal_size_mid 0.1
_exptl_crystal_size_min 0.1
_refine_diff_density_max 0.172
_refine_diff_density_min -0.175
_refine_diff_density_rms 0.038
_refine_ls_extinction_method none
_refine_ls_goodness_of_fit_ref 0.671
_refine_ls_hydrogen_treatment mixed
_refine_ls_matrix_type full
_refine_ls_number_parameters 397
_refine_ls_number_reflns 8645
_refine_ls_number_restraints 0
_refine_ls_restrained_S_all 0.671
_refine_ls_R_factor_all 0.6403
_refine_ls_R_factor_gt 0.0486
_refine_ls_shift/su_max 0.000
_refine_ls_shift/su_mean 0.000
_refine_ls_structure_factor_coef Fsqd
_refine_ls_weighting_details 'calc w=1/[\s^2^(Fo^2^)+(0.0000P)^2^+0.0000P] where P=(Fo^2^+2Fc^2^)/3'
_refine_ls_weighting_scheme calc
_refine_ls_wR_factor_gt 0.0570
_refine_ls_wR_factor_ref 0.1663
_reflns_number_gt 7797
_reflns_number_total 8645
_reflns_threshold_expression >2sigma(I)
_cod_data_source_file jo0600095si20060104_111727.cif
_cod_depositor_comments
;
The following automatic conversions were performed:
'_symmetry_cell_setting' value 'Triclinic' changed to 'triclinic'
according to '/home/saulius/struct/CIF-dictionaries/cif_core.dic'
dictionary named 'cif_core.dic' version 2.4.1 from 2010-06-29.

Automatic conversion script
Id: cif_fix_enum 1527 2010-12-29 10:47:43Z saulius 

The following automatic conversions were performed:

'_chemical_melting_point' value '263-264' was changed to '263.5(5)' -
the average value was taken and precision was estimated.

Automatic conversion script
Id: cif_fix_values 1646 2011-03-28 12:23:43Z adriana 
;
_cod_database_code 4021654

loop_
_symmetry_equiv_pos_as_xyz
'x, y, z'
'-x, -y, -z'

loop_
_atom_site_label
_atom_site_type_symbol
_atom_site_fract_x
_atom_site_fract_y
_atom_site_fract_z
_atom_site_U_iso_or_equiv
_atom_site_adp_type
_atom_site_occupancy
_atom_site_symmetry_multiplicity
_atom_site_calc_flag
_atom_site_refinement_flags
O1 O -0.6962(8) -0.4193(6) 1.2017(5) 0.074(2) Uani 1 1 d .
O2 O -0.4518(8) -0.2634(6) 1.2677(5) 0.060(2) Uani 1 1 d .
O3 O -0.8069(8) -0.5359(6) 0.8067(5) 0.071(2) Uani 1 1 d .
O4 O -0.6302(7) -0.0802(5) 0.7519(4) 0.061(2) Uani 1 1 d .
O5 O -0.0872(8) -0.0378(6) 0.5742(5) 0.068(2) Uani 1 1 d .
O6 O -0.2645(8) 0.0952(7) 0.5687(6) 0.086(3) Uani 1 1 d .
N1 N -0.7713(13) -0.5498(12) 0.4479(8) 0.099(4) Uani 1 1 d .
N2 N -0.0711(11) 0.1369(9) 1.0860(7) 0.078(3) Uani 1 1 d .
C1 C -0.6466(13) -0.3944(10) 1.1307(9) 0.051(3) Uani 1 1 d .
C2 C -0.5058(13) -0.3022(10) 1.1719(8) 0.048(3) Uani 1 1 d .
C3 C -0.4398(10) -0.2696(7) 1.1059(7) 0.038(3) Uani 1 1 d .
H3 H -0.3469 -0.2113 1.1302 0.046 Uiso 1 1 calc R
C4 C -0.5072(12) -0.3203(9) 1.0089(8) 0.044(3) Uani 1 1 d .
C5 C -0.6438(12) -0.4118(9) 0.9688(7) 0.039(3) Uani 1 1 d .
C6 C -0.7126(10) -0.4461(8) 1.0339(8) 0.048(3) Uani 1 1 d .
H6 H -0.8048 -0.5053 1.0089 0.057 Uiso 1 1 calc R
C7 C -0.8420(10) -0.5126(8) 1.1662(6) 0.077(3) Uani 1 1 d .
H7 H -0.8686 -0.5244 1.2212 0.093 Uiso 1 1 calc R
H7A H -0.8330 -0.5882 1.1278 0.093 Uiso 1 1 calc R
H7B H -0.9194 -0.4860 1.1265 0.093 Uiso 1 1 calc R
C8 C -0.3080(12) -0.1837(8) 1.3095(7) 0.085(4) Uani 1 1 d .
H8 H -0.2779 -0.1617 1.3797 0.102 Uiso 1 1 calc R
H8A H -0.3088 -0.1115 1.2902 0.102 Uiso 1 1 calc R
H8B H -0.2375 -0.2227 1.2876 0.102 Uiso 1 1 calc R
C9 C -0.6980(12) -0.4624(9) 0.8644(9) 0.049(3) Uani 1 1 d .
C10 C -0.5679(10) -0.4004(8) 0.8300(7) 0.048(3) Uani 1 1 d .
H10 H -0.5199 -0.4624 0.8042 0.058 Uiso 1 1 calc R
C11 C -0.4519(9) -0.3061(8) 0.9257(6) 0.035(2) Uani 1 1 d .
H11 H -0.3518 -0.3221 0.9362 0.042 Uiso 1 1 calc R
C12 C -0.4492(10) -0.1849(8) 0.9039(7) 0.039(3) Uani 1 1 d .
H12 H -0.5393 -0.1622 0.9139 0.047 Uiso 1 1 calc R
C13 C -0.4799(10) -0.2186(8) 0.7922(7) 0.038(3) Uani 1 1 d .
C14 C -0.6152(10) -0.3367(8) 0.7566(8) 0.047(3) Uani 1 1 d .
H14 H -0.7028 -0.3090 0.7662 0.057 Uiso 1 1 calc R
C15 C -0.6632(12) -0.4108(11) 0.6520(9) 0.053(3) Uani 1 1 d .
C16 C -0.7708(13) -0.3893(8) 0.5821(9) 0.053(3) Uani 1 1 d .
H16 H -0.8133 -0.3263 0.6029 0.064 Uiso 1 1 calc R
C17 C -0.8243(13) -0.4524(13) 0.4819(11) 0.077(4) Uani 1 1 d .
H17 H -0.8951 -0.4285 0.4387 0.092 Uiso 1 1 calc R
C18 C -0.6640(14) -0.5685(10) 0.5137(11) 0.078(4) Uani 1 1 d .
H18 H -0.6181 -0.6283 0.4914 0.093 Uiso 1 1 calc R
C19 C -0.6115(10) -0.5090(10) 0.6124(9) 0.055(3) Uani 1 1 d .
H19 H -0.5401 -0.5346 0.6538 0.067 Uiso 1 1 calc R
C20 C -0.3157(13) -0.0724(10) 0.9653(7) 0.052(3) Uani 1 1 d .
C21 C -0.1865(13) -0.0806(9) 1.0320(8) 0.058(3) Uani 1 1 d .
H21 H -0.1764 -0.1557 1.0390 0.069 Uiso 1 1 calc R
C22 C -0.0723(11) 0.0262(12) 1.0885(8) 0.075(4) Uani 1 1 d .
H22 H 0.0125 0.0176 1.1328 0.090 Uiso 1 1 calc R
C23 C -0.1938(15) 0.1413(10) 1.0233(9) 0.064(4) Uani 1 1 d .
H23 H -0.1994 0.2176 1.0172 0.077 Uiso 1 1 calc R
C24 C -0.3196(11) 0.0416(11) 0.9633(7) 0.058(3) Uani 1 1 d .
H24 H -0.4049 0.0543 0.9226 0.070 Uiso 1 1 calc R
C25 C -0.5240(11) -0.1235(8) 0.7459(7) 0.043(3) Uani 1 1 d .
C26 C -0.4153(11) -0.0882(9) 0.7002(6) 0.040(3) Uani 1 1 d .
C27 C -0.3120(11) -0.1561(8) 0.7072(6) 0.033(3) Uani 1 1 d .
C28 C -0.3413(9) -0.2456(7) 0.7654(6) 0.051(3) Uani 1 1 d .
H28 H -0.3637 -0.3299 0.7251 0.061 Uiso 1 1 calc R
H28A H -0.2544 -0.2292 0.8238 0.061 Uiso 1 1 calc R
C29 C -0.2018(10) -0.1467(8) 0.6653(6) 0.043(3) Uani 1 1 d .
H29 H -0.1387 -0.1990 0.6666 0.051 Uiso 1 1 calc R
C30 C -0.1873(12) -0.0599(11) 0.6224(7) 0.056(3) Uani 1 1 d .
C31 C -0.2927(13) 0.0122(10) 0.6165(7) 0.056(3) Uani 1 1 d .
C32 C -0.4026(11) 0.0056(9) 0.6564(7) 0.061(3) Uani 1 1 d .
H32 H -0.4653 0.0582 0.6554 0.073 Uiso 1 1 calc R
C33 C 0.0126(10) -0.1136(8) 0.5745(6) 0.071(3) Uani 1 1 d .
H33 H 0.0791 -0.0920 0.5401 0.085 Uiso 1 1 calc R
H33A H -0.0449 -0.1974 0.5427 0.085 Uiso 1 1 calc R
H33B H 0.0715 -0.1031 0.6410 0.085 Uiso 1 1 calc R
C34 C -0.3461(11) 0.1842(8) 0.5727(7) 0.084(4) Uani 1 1 d .
H34 H -0.3185 0.2366 0.5368 0.101 Uiso 1 1 calc R
H34A H -0.3227 0.2318 0.6399 0.101 Uiso 1 1 calc R
H34B H -0.4528 0.1449 0.5442 0.101 Uiso 1 1 calc R
O7 O -1.0460(18) -0.7798(12) 0.8181(10) 0.096(6) Uani 0.50 1 d P
O7' O -0.9431(14) -0.7052(10) 0.8855(9) 0.049(4) Uani 0.50 1 d P

loop_
_atom_site_aniso_label
_atom_site_aniso_U_11
_atom_site_aniso_U_22
_atom_site_aniso_U_33
_atom_site_aniso_U_23
_atom_site_aniso_U_13
_atom_site_aniso_U_12
O1 0.065(6) 0.075(6) 0.083(6) 0.034(5) 0.027(5) 0.010(4)
O2 0.056(6) 0.052(6) 0.067(6) 0.014(5) 0.022(5) 0.011(4)
O3 0.069(6) 0.063(6) 0.067(6) 0.022(4) 0.015(5) 0.000(4)
O4 0.068(6) 0.055(5) 0.076(5) 0.026(4) 0.039(5) 0.028(4)
O5 0.058(6) 0.078(6) 0.078(6) 0.029(5) 0.031(5) 0.022(4)
O6 0.084(6) 0.087(7) 0.113(7) 0.049(6) 0.048(5) 0.040(5)
N1 0.067(9) 0.124(12) 0.090(10) 0.063(9) 0.004(7) -0.018(8)
N2 0.066(9) 0.061(8) 0.098(9) 0.020(7) 0.020(7) 0.014(7)
C1 0.063(9) 0.060(9) 0.043(8) 0.020(7) 0.031(7) 0.021(7)
C2 0.052(9) 0.054(9) 0.036(8) 0.009(7) 0.014(7) 0.017(7)
C3 0.043(7) 0.028(7) 0.050(7) 0.016(6) 0.021(7) 0.009(5)
C4 0.051(8) 0.051(8) 0.041(8) 0.023(7) 0.018(7) 0.026(6)
C5 0.042(8) 0.048(8) 0.027(7) 0.014(6) 0.006(6) 0.020(6)
C6 0.043(7) 0.036(8) 0.072(9) 0.018(7) 0.032(8) 0.008(5)
C7 0.083(9) 0.098(10) 0.091(9) 0.057(7) 0.049(8) 0.051(7)
C8 0.119(11) 0.081(10) 0.085(9) 0.039(8) 0.054(9) 0.053(8)
C9 0.047(9) 0.053(10) 0.061(10) 0.030(8) 0.026(7) 0.019(6)
C10 0.063(8) 0.041(7) 0.056(8) 0.022(7) 0.026(7) 0.029(6)
C11 0.030(6) 0.033(7) 0.045(7) 0.014(6) 0.013(6) 0.011(5)
C12 0.035(7) 0.048(8) 0.051(8) 0.024(6) 0.026(6) 0.020(6)
C13 0.032(7) 0.031(7) 0.057(8) 0.017(6) 0.020(6) 0.008(6)
C14 0.046(7) 0.044(8) 0.067(8) 0.021(7) 0.035(6) 0.018(6)
C15 0.035(8) 0.067(10) 0.054(9) 0.026(8) 0.005(7) 0.013(6)
C16 0.060(9) 0.040(8) 0.058(8) 0.007(7) 0.030(7) 0.007(6)
C17 0.061(10) 0.065(11) 0.101(13) 0.040(10) 0.011(9) 0.016(8)
C18 0.092(12) 0.080(10) 0.057(10) 0.009(9) 0.025(9) 0.029(8)
C19 0.066(8) 0.039(8) 0.060(9) 0.018(7) 0.014(7) 0.020(7)
C20 0.064(9) 0.041(9) 0.054(8) 0.020(7) 0.025(7) 0.011(8)
C21 0.057(9) 0.057(9) 0.069(9) 0.029(7) 0.027(7) 0.019(7)
C22 0.036(8) 0.075(10) 0.097(10) 0.023(9) 0.003(7) 0.010(8)
C23 0.076(11) 0.049(9) 0.088(11) 0.026(8) 0.050(9) 0.026(9)
C24 0.033(8) 0.059(9) 0.074(9) 0.014(8) 0.014(7) 0.009(7)
C25 0.036(8) 0.037(8) 0.050(7) 0.015(6) 0.014(7) -0.002(6)
C26 0.057(8) 0.050(8) 0.032(7) 0.026(6) 0.024(6) 0.027(6)
C27 0.047(8) 0.017(6) 0.029(6) 0.002(5) 0.014(6) -0.003(5)
C28 0.036(7) 0.053(8) 0.045(7) -0.006(6) 0.006(6) 0.009(5)
C29 0.048(7) 0.037(7) 0.054(7) 0.012(6) 0.035(6) 0.013(5)
C30 0.040(8) 0.070(9) 0.055(8) 0.027(7) 0.011(7) 0.002(7)
C31 0.068(10) 0.052(8) 0.063(9) 0.039(7) 0.025(7) 0.020(7)
C32 0.064(9) 0.066(9) 0.079(9) 0.033(7) 0.042(7) 0.037(7)
C33 0.080(10) 0.069(9) 0.074(9) 0.034(7) 0.039(8) 0.010(7)
C34 0.092(10) 0.079(10) 0.067(8) 0.031(8) 0.028(8) -0.027(7)
O7 0.135(17) 0.062(13) 0.088(14) 0.024(10) 0.032(11) 0.025(10)
O7' 0.066(11) 0.023(9) 0.057(11) 0.021(8) 0.018(8) 0.000(7)

loop_
_atom_type_symbol
_atom_type_description
_atom_type_scat_dispersion_real
_atom_type_scat_dispersion_imag
_atom_type_scat_source
C C 0.0033 0.0016 'International Tables Vol C Tables 4.2.6.8 and 6.1.1.4'
H H 0.0000 0.0000 'International Tables Vol C Tables 4.2.6.8 and 6.1.1.4'
N N 0.0061 0.0033 'International Tables Vol C Tables 4.2.6.8 and 6.1.1.4'
O O 0.0106 0.0060 'International Tables Vol C Tables 4.2.6.8 and 6.1.1.4'

loop_
_geom_angle_atom_site_label_1
_geom_angle_atom_site_label_2
_geom_angle_atom_site_label_3
_geom_angle
C1 O1 C7 115.1(8)
C2 O2 C8 115.8(9)
C30 O5 C33 114.6(8)
C31 O6 C34 116.3(9)
C18 N1 C17 114.9(13)
C23 N2 C22 112.6(12)
C6 C1 O1 127.5(11)
C6 C1 C2 121.4(10)
O1 C1 C2 111.1(10)
O2 C2 C3 128.4(11)
O2 C2 C1 114.6(10)
C3 C2 C1 116.9(10)
C4 C3 C2 121.6(10)
C4 C3 H3 119.2
C2 C3 H3 119.2
C3 C4 C5 121.4(9)
C3 C4 C11 130.3(10)
C5 C4 C11 107.9(9)
C4 C5 C6 118.0(9)
C4 C5 C9 115.2(10)
C6 C5 C9 126.7(11)
C1 C6 C5 120.7(10)
C1 C6 H6 119.7
C5 C6 H6 119.7
O1 C7 H7 109.5
O1 C7 H7A 109.5
H7 C7 H7A 109.5
O1 C7 H7B 109.5
H7 C7 H7B 109.5
H7A C7 H7B 109.5
O2 C8 H8 109.5
O2 C8 H8A 109.5
H8 C8 H8A 109.5
O2 C8 H8B 109.5
H8 C8 H8B 109.5
H8A C8 H8B 109.5
O3 C9 C5 134.2(11)
O3 C9 C10 120.5(10)
C5 C9 C10 105.3(9)
C14 C10 C11 109.0(8)
C14 C10 C9 116.4(8)
C11 C10 C9 104.1(8)
C14 C10 H10 109.1
C11 C10 H10 109.1
C9 C10 H10 109.1
C4 C11 C12 116.5(7)
C4 C11 C10 107.2(7)
C12 C11 C10 102.8(7)
C4 C11 H11 110.0
C12 C11 H11 110.0
C10 C11 H11 110.0
C11 C12 C20 120.0(8)
C11 C12 C13 104.6(7)
C20 C12 C13 113.9(7)
C11 C12 H12 105.8
C20 C12 H12 105.8
C13 C12 H12 105.8
C25 C13 C28 106.0(8)
C25 C13 C12 115.7(8)
C28 C13 C12 112.1(7)
C25 C13 C14 111.8(8)
C28 C13 C14 112.5(7)
C12 C13 C14 98.9(7)
C15 C14 C10 116.6(9)
C15 C14 C13 116.2(8)
C10 C14 C13 103.6(8)
C15 C14 H14 106.6
C10 C14 H14 106.6
C13 C14 H14 106.6
C16 C15 C19 111.5(11)
C16 C15 C14 121.4(12)
C19 C15 C14 127.1(12)
C15 C16 C17 126.4(12)
C15 C16 H16 116.8
C17 C16 H16 116.8
N1 C17 C16 119.2(13)
N1 C17 H17 120.4
C16 C17 H17 120.4
N1 C18 C19 126.6(13)
N1 C18 H18 116.7
C19 C18 H18 116.7
C18 C19 C15 121.1(11)
C18 C19 H19 119.4
C15 C19 H19 119.4
C24 C20 C21 115.5(10)
C24 C20 C12 122.8(11)
C21 C20 C12 121.6(11)
C20 C21 C22 118.6(11)
C20 C21 H21 120.7
C22 C21 H21 120.7
N2 C22 C21 127.2(11)
N2 C22 H22 116.4
C21 C22 H22 116.4
N2 C23 C24 126.3(12)
N2 C23 H23 116.9
C24 C23 H23 116.9
C20 C24 C23 119.8(10)
C20 C24 H24 120.1
C23 C24 H24 120.1
O4 C25 C26 126.7(10)
O4 C25 C13 124.2(9)
C26 C25 C13 108.9(9)
C27 C26 C32 120.3(9)
C27 C26 C25 110.8(9)
C32 C26 C25 128.8(10)
C26 C27 C29 123.1(9)
C26 C27 C28 111.0(8)
C29 C27 C28 125.9(9)
C13 C28 C27 103.2(7)
C13 C28 H28 111.1
C27 C28 H28 111.1
C13 C28 H28A 111.1
C27 C28 H28A 111.1
H28 C28 H28A 109.1
C30 C29 C27 118.1(9)
C30 C29 H29 121.0
C27 C29 H29 121.0
C29 C30 O5 127.0(11)
C29 C30 C31 118.8(10)
O5 C30 C31 113.9(10)
C32 C31 O6 123.4(11)
C32 C31 C30 124.8(11)
O6 C31 C30 111.8(11)
C31 C32 C26 114.5(9)
C31 C32 H32 122.7
C26 C32 H32 122.7
O5 C33 H33 109.5
O5 C33 H33A 109.5
H33 C33 H33A 109.5
O5 C33 H33B 109.5
H33 C33 H33B 109.5
H33A C33 H33B 109.5
O6 C34 H34 109.5
O6 C34 H34A 109.5
H34 C34 H34A 109.5
O6 C34 H34B 109.5
H34 C34 H34B 109.5
H34A C34 H34B 109.5

loop_
_geom_bond_atom_site_label_1
_geom_bond_atom_site_label_2
_geom_bond_distance
O1 C1 1.350(9)
O1 C7 1.474(9)
O2 C2 1.306(9)
O2 C8 1.386(9)
O3 C9 1.173(10)
O4 C25 1.222(9)
O5 C30 1.373(9)
O5 C33 1.409(9)
O6 C31 1.376(9)
O6 C34 1.404(10)
N1 C18 1.298(11)
N1 C17 1.367(12)
N2 C23 1.297(11)
N2 C22 1.304(11)
C1 C6 1.335(10)
C1 C2 1.429(11)
C2 C3 1.403(10)
C3 C4 1.336(9)
C3 H3 0.9300
C4 C5 1.398(10)
C4 C11 1.515(10)
C5 C6 1.414(10)
C5 C9 1.427(11)
C6 H6 0.9300
C7 H7 0.9600
C7 H7A 0.9600
C7 H7B 0.9600
C8 H8 0.9600
C8 H8A 0.9600
C8 H8B 0.9600
C9 C10 1.598(11)
C10 C14 1.489(10)
C10 C11 1.545(9)
C10 H10 0.9800
C11 C12 1.532(9)
C11 H11 0.9800
C12 C20 1.534(11)
C12 C13 1.546(9)
C12 H12 0.9800
C13 C25 1.512(11)
C13 C28 1.543(9)
C13 C14 1.575(10)
C14 C15 1.480(11)
C14 H14 0.9800
C15 C16 1.353(11)
C15 C19 1.391(11)
C16 C17 1.393(12)
C16 H16 0.9300
C17 H17 0.9300
C18 C19 1.367(10)
C18 H18 0.9300
C19 H19 0.9300
C20 C24 1.349(10)
C20 C21 1.386(11)
C21 C22 1.394(11)
C21 H21 0.9300
C22 H22 0.9300
C23 C24 1.410(11)
C23 H23 0.9300
C24 H24 0.9300
C25 C26 1.448(11)
C26 C27 1.366(10)
C26 C32 1.418(10)
C27 C29 1.366(9)
C27 C28 1.557(9)
C28 H28 0.9700
C28 H28A 0.9700
C29 C30 1.339(10)
C29 H29 0.9300
C30 C31 1.419(12)
C31 C32 1.342(10)
C32 H32 0.9300
C33 H33 0.9600
C33 H33A 0.9600
C33 H33B 0.9600
C34 H34 0.9600
C34 H34A 0.9600
C34 H34B 0.9600
O7 O7' 1.203(13)
